data_1507259
loop_
_publ_author_name
'Williams, Andrew J.'
'Chakthong, Suda'
'Gray, Diane'
'Lawrence, Ron M.'
'Gallagher, Timothy'

_publ_section_title
;
 1,2-cyclic sulfamidates as versatile precursors to thiomorpholines and
 piperazines.
;
_journal_issue 6
_journal_name_full 'Organic letters'
_journal_page_first 811
_journal_page_last 814
_journal_paper_doi 10.1021/ol027418h
_journal_volume 5
_journal_year 2003
_chemical_formula_moiety 'C12 H15 N O S'
_chemical_formula_sum 'C12 H15 N O S'
_chemical_formula_weight 221.31
_chemical_name_systematic
; 
 ? 
;
_space_group_IT_number 19
_symmetry_cell_setting orthorhombic
_symmetry_space_group_name_Hall 'P 2ac 2ab'
_symmetry_space_group_name_H-M 'P 21 21 21'
_atom_sites_solution_hydrogens geom
_atom_sites_solution_primary direct
_atom_sites_solution_secondary difmap
_audit_creation_method SHELXL-97
_cell_angle_alpha 90.00
_cell_angle_beta 90.00
_cell_angle_gamma 90.00
_cell_formula_units_Z 4
_cell_length_a 7.9050(16)
_cell_length_b 11.582(2)
_cell_length_c 12.200(2)
_cell_measurement_reflns_used 2251
_cell_measurement_temperature 100(2)
_cell_measurement_theta_max 27.09
_cell_measurement_theta_min 2.42
_cell_volume 1117.0(3)
_computing_cell_refinement 'Bruker SMART'
_computing_data_collection 'Bruker SMART'
_computing_data_reduction 'Bruker SAINT'
_computing_molecular_graphics 'Bruker SHELXTL'
_computing_publication_material 'Bruker SHELXTL'
_computing_structure_refinement 'SHELXL-97 (Sheldrick, 1997)'
_computing_structure_solution 'SHELXS-97 (Sheldrick, 1990)'
_diffrn_ambient_temperature 100(2)
_diffrn_measured_fraction_theta_full 1.000
_diffrn_measured_fraction_theta_max 1.000
_diffrn_measurement_device_type 'CCD area detector'
_diffrn_measurement_method '\w scans'
_diffrn_radiation_monochromator graphite
_diffrn_radiation_source 'fine-focus sealed tube'
_diffrn_radiation_type MoK\a
_diffrn_radiation_wavelength 0.71073
_diffrn_reflns_av_R_equivalents 0.0334
_diffrn_reflns_av_sigmaI/netI 0.0378
_diffrn_reflns_limit_h_max 10
_diffrn_reflns_limit_h_min -10
_diffrn_reflns_limit_k_max 10
_diffrn_reflns_limit_k_min -15
_diffrn_reflns_limit_l_max 15
_diffrn_reflns_limit_l_min -13
_diffrn_reflns_number 7877
_diffrn_reflns_theta_full 27.48
_diffrn_reflns_theta_max 27.48
_diffrn_reflns_theta_min 2.42
_diffrn_standards_decay_% 0
_exptl_absorpt_coefficient_mu 0.262
_exptl_absorpt_correction_T_max 1.000
_exptl_absorpt_correction_T_min 0.887
_exptl_absorpt_correction_type multi-scan
_exptl_absorpt_process_details 'SADABS (Sheldrick, 2001)'
_exptl_crystal_colour colourless
_exptl_crystal_density_diffrn 1.316
_exptl_crystal_density_method 'not measured'
_exptl_crystal_description block
_exptl_crystal_F_000 472
_exptl_crystal_size_max 0.40
_exptl_crystal_size_mid 0.20
_exptl_crystal_size_min 0.10
_refine_diff_density_max 0.305
_refine_diff_density_min -0.166
_refine_diff_density_rms 0.051
_refine_ls_abs_structure_details 'Flack H D (1983), Acta Cryst. A39, 876-881'
_refine_ls_abs_structure_Flack 0.00(7)
_refine_ls_extinction_method none
_refine_ls_goodness_of_fit_ref 1.064
_refine_ls_hydrogen_treatment constr
_refine_ls_matrix_type full
_refine_ls_number_parameters 139
_refine_ls_number_reflns 2547
_refine_ls_number_restraints 0
_refine_ls_restrained_S_all 1.064
_refine_ls_R_factor_all 0.0378
_refine_ls_R_factor_gt 0.0355
_refine_ls_shift/su_max 0.001
_refine_ls_shift/su_mean 0.000
_refine_ls_structure_factor_coef Fsqd
_refine_ls_weighting_details 'calc w=1/[\s^2^(Fo^2^)+(0.0462P)^2^+0.1675P] where P=(Fo^2^+2Fc^2^)/3'
_refine_ls_weighting_scheme calc
_refine_ls_wR_factor_gt 0.0833
_refine_ls_wR_factor_ref 0.0844
_reflns_number_gt 2443
_reflns_number_total 2547
_reflns_threshold_expression >2\s(I)
_cod_data_source_file ol027418hsi20021206_110926.cif
_cod_data_source_block 5b
_cod_depositor_comments
;
The following automatic conversions were performed:

'_symmetry_cell_setting' value 'Orthorhombic' changed to
'orthorhombic' according to
/home/saulius/struct/CIF-dictionaries/cif_core.dic dictionary named
'cif_core.dic' version 2.4.1 from 2010-06-29.

Automatic conversion script
Id: cif_fix_values 1715 2011-07-08 13:25:40Z adriana 
;
_cod_original_cell_volume 1117.0(4)
_cod_original_sg_symbol_H-M P2(1)2(1)2(1)
_cod_database_code 1507259

loop_
_symmetry_equiv_pos_as_xyz
'x, y, z'
'-x+1/2, -y, z+1/2'
'-x, y+1/2, -z+1/2'
'x+1/2, -y+1/2, -z'

loop_
_atom_site_label
_atom_site_type_symbol
_atom_site_fract_x
_atom_site_fract_y
_atom_site_fract_z
_atom_site_U_iso_or_equiv
_atom_site_adp_type
_atom_site_occupancy
_atom_site_symmetry_multiplicity
_atom_site_calc_flag
_atom_site_refinement_flags
C1 C 0.8727(2) 0.14910(18) 0.50566(14) 0.0203(4) Uani 1 1 d .
H1A H 0.8893 0.1049 0.5743 0.024 Uiso 1 1 calc R
H1B H 0.8793 0.2323 0.5237 0.024 Uiso 1 1 calc R
C2 C 0.6995(2) 0.12232(16) 0.45920(14) 0.0162(3) Uani 1 1 d .
C4 C 0.7859(2) 0.20573(16) 0.27474(14) 0.0144(4) Uani 1 1 d .
H4 H 0.7878 0.1617 0.2042 0.017 Uiso 1 1 calc R
C5 C 0.9714(2) 0.22156(15) 0.31232(13) 0.0135(3) Uani 1 1 d .
H5 H 0.9809 0.2988 0.3484 0.016 Uiso 1 1 calc R
C6 C 0.5137(2) 0.10471(18) 0.30266(15) 0.0204(4) Uani 1 1 d .
H6A H 0.4559 0.0521 0.3532 0.031 Uiso 1 1 calc R
H6B H 0.5363 0.0647 0.2334 0.031 Uiso 1 1 calc R
H6C H 0.4418 0.1721 0.2888 0.031 Uiso 1 1 calc R
C7 C 0.7129(2) 0.32554(17) 0.25038(16) 0.0213(4) Uani 1 1 d .
H7A H 0.6030 0.3173 0.2140 0.032 Uiso 1 1 calc R
H7B H 0.7905 0.3679 0.2024 0.032 Uiso 1 1 calc R
H7C H 0.6985 0.3681 0.3192 0.032 Uiso 1 1 calc R
C8 C 1.0906(2) 0.22029(15) 0.21502(13) 0.0126(3) Uani 1 1 d .
C9 C 1.1825(2) 0.31881(15) 0.18780(14) 0.0162(4) Uani 1 1 d .
H9 H 1.1696 0.3872 0.2299 0.019 Uiso 1 1 calc R
C10 C 1.2935(2) 0.31735(17) 0.09899(16) 0.0204(4) Uani 1 1 d .
H10 H 1.3549 0.3850 0.0800 0.024 Uiso 1 1 calc R
C11 C 1.3140(2) 0.21704(18) 0.03834(14) 0.0210(4) Uani 1 1 d .
H11 H 1.3923 0.2153 -0.0207 0.025 Uiso 1 1 calc R
C12 C 1.2208(2) 0.11960(18) 0.06359(14) 0.0199(4) Uani 1 1 d .
H12 H 1.2332 0.0516 0.0208 0.024 Uiso 1 1 calc R
C13 C 1.1094(2) 0.12103(17) 0.15140(14) 0.0166(4) Uani 1 1 d .
H13 H 1.0453 0.0540 0.1683 0.020 Uiso 1 1 calc R
N3 N 0.67409(19) 0.14262(13) 0.35146(12) 0.0155(3) Uani 1 1 d .
O1 O 0.59086(17) 0.07950(11) 0.51850(10) 0.0206(3) Uani 1 1 d .
S1 S 1.03874(5) 0.11306(4) 0.41028(3) 0.01722(12) Uani 1 1 d .

loop_
_atom_site_aniso_label
_atom_site_aniso_U_11
_atom_site_aniso_U_22
_atom_site_aniso_U_33
_atom_site_aniso_U_23
_atom_site_aniso_U_13
_atom_site_aniso_U_12
C1 0.0175(9) 0.0317(11) 0.0116(8) 0.0005(7) 0.0012(7) 0.0008(8)
C2 0.0150(8) 0.0143(8) 0.0194(8) -0.0025(7) 0.0033(7) 0.0015(8)
C4 0.0111(8) 0.0196(9) 0.0124(8) -0.0003(7) -0.0004(6) 0.0001(7)
C5 0.0124(8) 0.0151(8) 0.0130(7) 0.0010(6) -0.0021(7) 0.0012(7)
C6 0.0129(8) 0.0245(9) 0.0239(9) -0.0019(8) -0.0022(7) -0.0036(8)
C7 0.0154(9) 0.0220(10) 0.0264(10) 0.0065(8) -0.0007(8) 0.0023(8)
C8 0.0101(8) 0.0171(9) 0.0106(8) 0.0015(6) -0.0020(6) 0.0007(6)
C9 0.0156(8) 0.0155(9) 0.0174(8) -0.0001(7) -0.0040(7) -0.0002(7)
C10 0.0162(8) 0.0234(10) 0.0215(9) 0.0088(8) -0.0015(8) -0.0049(7)
C11 0.0159(8) 0.0337(11) 0.0133(9) 0.0041(8) 0.0015(7) 0.0012(8)
C12 0.0181(8) 0.0249(10) 0.0166(8) -0.0041(7) -0.0002(6) 0.0036(8)
C13 0.0145(8) 0.0180(9) 0.0173(8) 0.0005(7) -0.0009(6) -0.0022(8)
N3 0.0110(7) 0.0187(8) 0.0168(7) 0.0007(6) 0.0002(6) -0.0016(6)
O1 0.0221(6) 0.0194(7) 0.0202(6) -0.0018(5) 0.0085(5) -0.0036(5)
S1 0.01344(19) 0.0236(2) 0.01459(19) 0.00458(19) -0.00086(17) 0.00249(18)

loop_
_atom_type_symbol
_atom_type_description
_atom_type_scat_dispersion_real
_atom_type_scat_dispersion_imag
_atom_type_scat_source
C C 0.0033 0.0016 'International Tables Vol C Tables 4.2.6.8 and 6.1.1.4'
H H 0.0000 0.0000 'International Tables Vol C Tables 4.2.6.8 and 6.1.1.4'
N N 0.0061 0.0033 'International Tables Vol C Tables 4.2.6.8 and 6.1.1.4'
O O 0.0106 0.0060 'International Tables Vol C Tables 4.2.6.8 and 6.1.1.4'
S S 0.1246 0.1234 'International Tables Vol C Tables 4.2.6.8 and 6.1.1.4'

loop_
_geom_angle_atom_site_label_1
_geom_angle_atom_site_label_2
_geom_angle_atom_site_label_3
_geom_angle
C2 C1 S1 111.67(12)
C2 C1 H1A 109.3
S1 C1 H1A 109.3
C2 C1 H1B 109.3
S1 C1 H1B 109.3
H1A C1 H1B 107.9
O1 C2 N3 122.68(17)
O1 C2 C1 119.66(16)
N3 C2 C1 117.60(16)
N3 C4 C7 110.18(14)
N3 C4 C5 115.91(13)
C7 C4 C5 107.89(15)
N3 C4 H4 107.5
C7 C4 H4 107.5
C5 C4 H4 107.5
C8 C5 C4 110.85(14)
C8 C5 S1 109.07(12)
C4 C5 S1 113.03(12)
C8 C5 H5 107.9
C4 C5 H5 107.9
S1 C5 H5 107.9
N3 C6 H6A 109.5
N3 C6 H6B 109.5
H6A C6 H6B 109.5
N3 C6 H6C 109.5
H6A C6 H6C 109.5
H6B C6 H6C 109.5
C4 C7 H7A 109.5
C4 C7 H7B 109.5
H7A C7 H7B 109.5
C4 C7 H7C 109.5
H7A C7 H7C 109.5
H7B C7 H7C 109.5
C9 C8 C13 119.15(16)
C9 C8 C5 120.20(15)
C13 C8 C5 120.65(15)
C8 C9 C10 120.23(16)
C8 C9 H9 119.9
C10 C9 H9 119.9
C11 C10 C9 119.89(17)
C11 C10 H10 120.1
C9 C10 H10 120.1
C12 C11 C10 120.18(17)
C12 C11 H11 119.9
C10 C11 H11 119.9
C11 C12 C13 120.05(18)
C11 C12 H12 120.0
C13 C12 H12 120.0
C12 C13 C8 120.46(17)
C12 C13 H13 119.8
C8 C13 H13 119.8
C2 N3 C6 118.11(15)
C2 N3 C4 127.78(15)
C6 N3 C4 114.01(14)
C1 S1 C5 92.93(8)

loop_
_geom_bond_atom_site_label_1
_geom_bond_atom_site_label_2
_geom_bond_distance
C1 C2 1.514(2)
C1 S1 1.8029(18)
C1 H1A 0.9900
C1 H1B 0.9900
C2 O1 1.228(2)
C2 N3 1.350(2)
C4 N3 1.480(2)
C4 C7 1.532(2)
C4 C5 1.547(2)
C4 H4 1.0000
C5 C8 1.516(2)
C5 S1 1.8141(17)
C5 H5 1.0000
C6 N3 1.468(2)
C6 H6A 0.9800
C6 H6B 0.9800
C6 H6C 0.9800
C7 H7A 0.9800
C7 H7B 0.9800
C7 H7C 0.9800
C8 C9 1.393(2)
C8 C13 1.395(3)
C9 C10 1.394(3)
C9 H9 0.9500
C10 C11 1.387(3)
C10 H10 0.9500
C11 C12 1.382(3)
C11 H11 0.9500
C12 C13 1.387(2)
C12 H12 0.9500
C13 H13 0.9500

loop_
_geom_torsion_atom_site_label_1
_geom_torsion_atom_site_label_2
_geom_torsion_atom_site_label_3
_geom_torsion_atom_site_label_4
_geom_torsion
S1 C1 C2 O1 139.42(15)
S1 C1 C2 N3 -37.8(2)
N3 C4 C5 C8 147.13(15)
C7 C4 C5 C8 -88.83(17)
N3 C4 C5 S1 24.32(19)
C7 C4 C5 S1 148.36(13)
C4 C5 C8 C9 115.03(17)
S1 C5 C8 C9 -119.90(15)
C4 C5 C8 C13 -64.7(2)
S1 C5 C8 C13 60.36(18)
C13 C8 C9 C10 -0.9(3)
C5 C8 C9 C10 179.36(16)
C8 C9 C10 C11 -0.8(3)
C9 C10 C11 C12 2.0(3)
C10 C11 C12 C13 -1.5(3)
C11 C12 C13 C8 -0.2(3)
C9 C8 C13 C12 1.4(2)
C5 C8 C13 C12 -178.85(16)
O1 C2 N3 C6 -4.1(3)
C1 C2 N3 C6 173.07(16)
O1 C2 N3 C4 172.14(17)
C1 C2 N3 C4 -10.7(3)
C7 C4 N3 C2 -104.9(2)
C5 C4 N3 C2 17.9(3)
C7 C4 N3 C6 71.40(19)
C5 C4 N3 C6 -165.76(15)
C2 C1 S1 C5 65.22(15)
C8 C5 S1 C1 178.51(12)
C4 C5 S1 C1 -57.69(13)

loop_
_cod_related_entry_id
_cod_related_entry_code
_cod_related_entry_database
1 21200374 ChemSpider
